data_4324673
loop_
_publ_author_name
'Keying Ding'
'Deanna L. Miller'
'Victor G. Young'
'Connie C. Lu'

_publ_section_title
;
 Study of the Conformationally Flexible, Wide Bite-Angle Diphosphine
 4,6-Bis(3-diisopropylphosphinophenyl)dibenzofuran in Rhodium(I) and
 Palladium(II) Coordination Complexes
;
_journal_name_full 'Inorganic Chemistry'
_journal_page_first 2545
_journal_page_last 2552
_journal_paper_doi 10.1021/ic102373w
_journal_volume 50
_journal_year 2011
_chemical_formula_moiety 'C43 H50 O P2 Rh, BF4, C6 H5.30 F0.7'
_chemical_formula_sum 'C49 H55.3 B F4.7 O P2 Rh'
_chemical_formula_weight 925.19
_chemical_name_common complex3
_chemical_name_systematic
; 
 ? 
;
_space_group_IT_number 2
_symmetry_cell_setting triclinic
_symmetry_space_group_name_Hall '-P 1'
_symmetry_space_group_name_H-M 'P -1'
_atom_sites_solution_hydrogens geom
_atom_sites_solution_primary direct
_atom_sites_solution_secondary difmap
_audit_creation_method SHELXL-97
_cell_angle_alpha 103.481(2)
_cell_angle_beta 108.628(2)
_cell_angle_gamma 104.214(2)
_cell_formula_units_Z 2
_cell_length_a 12.8880(14)
_cell_length_b 13.1496(14)
_cell_length_c 14.7016(16)
_cell_measurement_reflns_used 4068
_cell_measurement_temperature 173(2)
_cell_measurement_theta_max 23.34
_cell_measurement_theta_min 2.56
_cell_volume 2153.0(4)
_computing_cell_refinement 'SAINT, Bruker'
_computing_data_collection 'SMART, Bruker'
_computing_data_reduction 'SAINT, Bruker'
_computing_molecular_graphics 'SHELXTL, Bruker'
_computing_publication_material 'Bruker SHELXTL'
_computing_structure_refinement 'SHELXL-97 (Sheldrick, 1997)'
_computing_structure_solution 'SHELXS-97 (Sheldrick, 1990)'
_diffrn_ambient_temperature 173(2)
_diffrn_measured_fraction_theta_full 0.982
_diffrn_measured_fraction_theta_max 0.982
_diffrn_measurement_device_type 'Bruker SMART Platform CCD'
_diffrn_measurement_method 'area detector, omega scans per phi'
_diffrn_radiation_monochromator graphite
_diffrn_radiation_source 'normal-focus sealed tube'
_diffrn_radiation_type MoK\a
_diffrn_radiation_wavelength 0.71073
_diffrn_reflns_av_R_equivalents 0.0000
_diffrn_reflns_av_sigmaI/netI 0.0580
_diffrn_reflns_limit_h_max 15
_diffrn_reflns_limit_h_min -16
_diffrn_reflns_limit_k_max 16
_diffrn_reflns_limit_k_min -17
_diffrn_reflns_limit_l_max 19
_diffrn_reflns_limit_l_min 0
_diffrn_reflns_number 81982
_diffrn_reflns_theta_full 27.51
_diffrn_reflns_theta_max 27.51
_diffrn_reflns_theta_min 1.55
_exptl_absorpt_coefficient_mu 0.528
_exptl_absorpt_correction_T_max 0.8958
_exptl_absorpt_correction_T_min 0.8062
_exptl_absorpt_correction_type multi-scan
_exptl_absorpt_process_details 'SADABS, R.Blessing, 1995'
_exptl_crystal_colour orange
_exptl_crystal_density_diffrn 1.427
_exptl_crystal_density_meas 1.427
_exptl_crystal_description plate
_exptl_crystal_F_000 959
_exptl_crystal_size_max 0.45
_exptl_crystal_size_mid 0.30
_exptl_crystal_size_min 0.20
_refine_diff_density_max 0.725
_refine_diff_density_min -0.631
_refine_diff_density_rms 0.086
_refine_ls_extinction_method none
_refine_ls_goodness_of_fit_ref 1.048
_refine_ls_hydrogen_treatment constr
_refine_ls_matrix_type full
_refine_ls_number_parameters 584
_refine_ls_number_reflns 9711
_refine_ls_number_restraints 168
_refine_ls_restrained_S_all 1.049
_refine_ls_R_factor_all 0.0719
_refine_ls_R_factor_gt 0.0458
_refine_ls_shift/su_max 0.003
_refine_ls_shift/su_mean 0.000
_refine_ls_structure_factor_coef Fsqd
_refine_ls_weighting_details 'calc w=1/[\s^2^(Fo^2^)+(0.0407P)^2^+2.3449P] where P=(Fo^2^+2Fc^2^)/3'
_refine_ls_weighting_scheme calc
_refine_ls_wR_factor_gt 0.0984
_refine_ls_wR_factor_ref 0.1101
_reflns_number_gt 7369
_reflns_number_total 9711
_reflns_threshold_expression >2sigma(I)
_cod_data_source_file ic102373w_si_001_1.cif
_cod_data_source_block complex3
_cod_original_formula_sum 'C49 H55.30 B F4.70 O P2 Rh'
_cod_database_code 4324673

loop_
_symmetry_equiv_pos_as_xyz
'x, y, z'
'-x, -y, -z'

loop_
_atom_site_label
_atom_site_type_symbol
_atom_site_fract_x
_atom_site_fract_y
_atom_site_fract_z
_atom_site_U_iso_or_equiv
_atom_site_adp_type
_atom_site_occupancy
_atom_site_symmetry_multiplicity
_atom_site_calc_flag
_atom_site_refinement_flags
_atom_site_disorder_assembly
_atom_site_disorder_group
Rh1 Rh 0.62604(2) 0.60263(2) 0.30115(2) 0.02589(8) Uani 1 1 d . . .
P1 P 0.79353(7) 0.62602(7) 0.26023(6) 0.02623(18) Uani 1 1 d . . .
P2 P 0.62693(7) 0.78488(7) 0.36294(6) 0.02413(17) Uani 1 1 d . . .
C1 C 0.4623(3) 0.8577(3) -0.0944(3) 0.0329(8) Uani 1 1 d . . .
C2 C 0.5802(3) 0.8895(3) -0.0872(3) 0.0349(8) Uani 1 1 d . . .
C3 C 0.6350(4) 0.9280(3) -0.1463(3) 0.0420(9) Uani 1 1 d . . .
H3A H 0.5924 0.9399 -0.2063 0.050 Uiso 1 1 calc R . .
C4 C 0.7530(4) 0.9482(3) -0.1151(3) 0.0446(9) Uani 1 1 d . . .
H4A H 0.7926 0.9763 -0.1534 0.053 Uiso 1 1 calc R . .
C5 C 0.8156(3) 0.9285(3) -0.0288(3) 0.0389(8) Uani 1 1 d . . .
H5A H 0.8964 0.9414 -0.0115 0.047 Uiso 1 1 calc R . .
C6 C 0.7650(3) 0.8904(3) 0.0343(3) 0.0320(7) Uani 1 1 d . . .
C7 C 0.6464(3) 0.8754(3) 0.0023(3) 0.0322(7) Uani 1 1 d . . .
O1 O 0.57749(19) 0.84187(18) 0.05267(16) 0.0295(5) Uani 1 1 d . . .
C8 C 0.4649(3) 0.8321(3) -0.0071(2) 0.0298(7) Uani 1 1 d . . .
C9 C 0.3675(3) 0.8021(3) 0.0167(3) 0.0319(7) Uani 1 1 d . . .
C10 C 0.2630(3) 0.7917(3) -0.0597(3) 0.0401(9) Uani 1 1 d . . .
H10A H 0.1928 0.7701 -0.0495 0.048 Uiso 1 1 calc R . .
C11 C 0.2570(4) 0.8116(3) -0.1495(3) 0.0490(10) Uani 1 1 d . . .
H11A H 0.1833 0.8009 -0.1995 0.059 Uiso 1 1 calc R . .
C12 C 0.3562(4) 0.8465(3) -0.1675(3) 0.0455(10) Uani 1 1 d . . .
H12A H 0.3522 0.8624 -0.2281 0.055 Uiso 1 1 calc R . .
C13 C 0.8353(3) 0.8669(3) 0.1235(3) 0.0302(7) Uani 1 1 d . . .
C14 C 0.7889(3) 0.7788(3) 0.1539(2) 0.0277(7) Uani 1 1 d . . .
H14A H 0.7075 0.7378 0.1213 0.033 Uiso 1 1 calc R . .
C15 C 0.8591(3) 0.7494(3) 0.2310(2) 0.0283(7) Uani 1 1 d . . .
C16 C 0.9782(3) 0.8119(3) 0.2790(3) 0.0365(8) Uani 1 1 d . . .
H16A H 1.0279 0.7930 0.3305 0.044 Uiso 1 1 calc R . .
C17 C 1.0245(3) 0.9014(3) 0.2521(3) 0.0426(9) Uani 1 1 d . . .
H17A H 1.1054 0.9443 0.2864 0.051 Uiso 1 1 calc R . .
C18 C 0.9542(3) 0.9288(3) 0.1758(3) 0.0389(8) Uani 1 1 d . . .
H18A H 0.9874 0.9907 0.1587 0.047 Uiso 1 1 calc R . .
C19 C 0.3733(3) 0.7899(3) 0.1163(2) 0.0295(7) Uani 1 1 d . . .
C20 C 0.4728(3) 0.7833(3) 0.1845(2) 0.0282(7) Uani 1 1 d . . .
H20A H 0.5339 0.7768 0.1633 0.034 Uiso 1 1 calc R . .
C21 C 0.4860(3) 0.7859(2) 0.2833(2) 0.0258(7) Uani 1 1 d . . .
C22 C 0.3941(3) 0.7879(3) 0.3126(3) 0.0324(7) Uani 1 1 d . . .
H22A H 0.4013 0.7894 0.3793 0.039 Uiso 1 1 calc R . .
C23 C 0.2910(3) 0.7876(3) 0.2428(3) 0.0401(9) Uani 1 1 d . . .
H23A H 0.2265 0.7855 0.2613 0.048 Uiso 1 1 calc R . .
C24 C 0.2814(3) 0.7903(3) 0.1475(3) 0.0351(8) Uani 1 1 d . . .
H24A H 0.2111 0.7925 0.1020 0.042 Uiso 1 1 calc R . .
C25 C 0.7623(3) 0.5124(3) 0.1423(3) 0.0352(8) Uani 1 1 d . . .
H25A H 0.7397 0.4409 0.1560 0.042 Uiso 1 1 calc R . .
C26 C 0.6594(4) 0.5046(3) 0.0511(3) 0.0612(13) Uani 1 1 d . . .
H26A H 0.6358 0.4344 -0.0042 0.092 Uiso 1 1 calc R . .
H26B H 0.6819 0.5674 0.0277 0.092 Uiso 1 1 calc R . .
H26C H 0.5940 0.5072 0.0707 0.092 Uiso 1 1 calc R . .
C27 C 0.8685(5) 0.5176(4) 0.1156(4) 0.0800(17) Uani 1 1 d . . .
H27A H 0.8462 0.4560 0.0528 0.120 Uiso 1 1 calc R . .
H27B H 0.9304 0.5114 0.1714 0.120 Uiso 1 1 calc R . .
H27C H 0.8968 0.5887 0.1056 0.120 Uiso 1 1 calc R . .
C28 C 0.9206(3) 0.6128(3) 0.3561(3) 0.0373(8) Uani 1 1 d . . .
H28A H 0.9887 0.6354 0.3372 0.045 Uiso 1 1 calc R . .
C29 C 0.9007(4) 0.4931(4) 0.3557(4) 0.0662(14) Uani 1 1 d . . .
H29A H 0.9736 0.4886 0.3997 0.099 Uiso 1 1 calc R . .
H29B H 0.8756 0.4428 0.2860 0.099 Uiso 1 1 calc R . .
H29C H 0.8403 0.4712 0.3814 0.099 Uiso 1 1 calc R . .
C30 C 0.9541(4) 0.6911(4) 0.4635(3) 0.0559(12) Uani 1 1 d . . .
H30A H 1.0212 0.6820 0.5115 0.084 Uiso 1 1 calc R . .
H30B H 0.8880 0.6732 0.4834 0.084 Uiso 1 1 calc R . .
H30C H 0.9746 0.7684 0.4647 0.084 Uiso 1 1 calc R . .
C31 C 0.6302(3) 0.8185(3) 0.4939(2) 0.0307(7) Uani 1 1 d . . .
H31A H 0.5543 0.7680 0.4875 0.037 Uiso 1 1 calc R . .
C32 C 0.7256(3) 0.7882(3) 0.5643(3) 0.0424(9) Uani 1 1 d . . .
H32A H 0.7193 0.7987 0.6303 0.064 Uiso 1 1 calc R . .
H32B H 0.8026 0.8364 0.5745 0.064 Uiso 1 1 calc R . .
H32C H 0.7157 0.7101 0.5330 0.064 Uiso 1 1 calc R . .
C33 C 0.6363(3) 0.9371(3) 0.5429(3) 0.0433(9) Uani 1 1 d . . .
H33A H 0.6246 0.9431 0.6064 0.065 Uiso 1 1 calc R . .
H33B H 0.5753 0.9542 0.4958 0.065 Uiso 1 1 calc R . .
H33C H 0.7130 0.9899 0.5579 0.065 Uiso 1 1 calc R . .
C34 C 0.7296(3) 0.9060(3) 0.3553(3) 0.0302(7) Uani 1 1 d . . .
H34A H 0.7341 0.8787 0.2878 0.036 Uiso 1 1 calc R . .
C35 C 0.8534(3) 0.9390(3) 0.4346(3) 0.0401(9) Uani 1 1 d . . .
H35A H 0.9086 0.9864 0.4158 0.060 Uiso 1 1 calc R . .
H35B H 0.8724 0.8717 0.4373 0.060 Uiso 1 1 calc R . .
H35C H 0.8586 0.9800 0.5017 0.060 Uiso 1 1 calc R . .
C36 C 0.6947(4) 1.0087(3) 0.3557(3) 0.0466(10) Uani 1 1 d . . .
H36A H 0.7497 1.0617 0.3410 0.070 Uiso 1 1 calc R . .
H36B H 0.6961 1.0439 0.4228 0.070 Uiso 1 1 calc R . .
H36C H 0.6157 0.9865 0.3034 0.070 Uiso 1 1 calc R . .
C37 C 0.4284(5) 0.4061(4) 0.1973(4) 0.0737(16) Uani 1 1 d . . .
H37A H 0.3744 0.3691 0.1237 0.088 Uiso 1 1 calc R . .
C38 C 0.4030(4) 0.3508(3) 0.2720(4) 0.0579(12) Uani 1 1 d . . .
H38A H 0.4073 0.2749 0.2583 0.069 Uiso 1 1 calc R . .
H38B H 0.3284 0.3504 0.2776 0.069 Uiso 1 1 calc R . .
C39 C 0.5104(4) 0.4394(4) 0.3621(4) 0.0646(13) Uani 1 1 d . . .
H39A H 0.5258 0.4315 0.4308 0.077 Uiso 1 1 calc R . .
C40 C 0.5563(6) 0.4203(4) 0.2249(6) 0.100(3) Uani 1 1 d . . .
H40A H 0.5850 0.3814 0.1763 0.119 Uiso 1 1 calc R . .
C41 C 0.6038(5) 0.4412(4) 0.3239(7) 0.093(2) Uani 1 1 d . . .
H41A H 0.6716 0.4190 0.3564 0.111 Uiso 1 1 calc R . .
C42 C 0.4395(3) 0.5237(4) 0.2478(4) 0.0579(12) Uani 1 1 d . . .
H42A H 0.3831 0.5585 0.2162 0.070 Uiso 1 1 calc R . .
C43 C 0.4867(4) 0.5452(3) 0.3485(4) 0.0505(11) Uani 1 1 d . . .
H43A H 0.4678 0.5960 0.3980 0.061 Uiso 1 1 calc R . .
B1 B 0.2874(3) 0.7179(3) 0.5103(3) 0.0494(12) Uani 0.739(5) 1 d PD A 1
F1 F 0.2229(5) 0.7508(6) 0.4356(5) 0.0568(12) Uani 0.739(5) 1 d PD A 1
F2 F 0.2400(3) 0.7115(4) 0.5811(3) 0.0581(10) Uani 0.739(5) 1 d PD A 1
F3 F 0.2914(7) 0.6156(5) 0.4655(4) 0.166(4) Uani 0.739(5) 1 d PD A 1
F4 F 0.3993(3) 0.7934(5) 0.5621(4) 0.0980(16) Uani 0.739(5) 1 d PD A 1
B1' B 0.2903(9) 0.7126(9) 0.5095(7) 0.0494(12) Uani 0.261(5) 1 d PD A 2
F1' F 0.2418(15) 0.7680(16) 0.4531(16) 0.0568(12) Uani 0.261(5) 1 d PD A 2
F2' F 0.2039(9) 0.6353(15) 0.5131(13) 0.0980(16) Uani 0.261(5) 1 d PD A 2
F3' F 0.3508(9) 0.6592(10) 0.4715(10) 0.0581(10) Uani 0.261(5) 1 d PD A 2
F4' F 0.365(2) 0.7869(14) 0.6005(10) 0.166(4) Uani 0.261(5) 1 d PD A 2
C44 C 0.0420(15) 0.2736(7) 0.1081(14) 0.082(3) Uani 0.356(7) 1 d PD B 1
C45 C 0.0703(16) 0.3539(10) 0.0662(10) 0.067(2) Uani 0.356(7) 1 d PD B 1
H45A H 0.0513 0.3336 -0.0051 0.080 Uiso 0.356(7) 1 calc PR B 1
C46 C 0.1263(19) 0.4639(9) 0.1278(14) 0.059(2) Uani 0.356(7) 1 d PD B 1
H46A H 0.1463 0.5196 0.0991 0.071 Uiso 0.356(7) 1 calc PR B 1
C47 C 0.154(3) 0.4932(10) 0.2308(14) 0.060(2) Uani 0.356(7) 1 d PD B 1
H47A H 0.1934 0.5690 0.2734 0.073 Uiso 0.356(7) 1 calc PR B 1
C48 C 0.123(3) 0.4129(17) 0.2723(11) 0.070(3) Uani 0.356(7) 1 d PD B 1
H48A H 0.1363 0.4337 0.3425 0.084 Uiso 0.356(7) 1 calc PR B 1
C49 C 0.073(3) 0.3024(15) 0.2117(15) 0.087(3) Uani 0.356(7) 1 d PD B 1
F5 F -0.0142(8) 0.1627(7) 0.0684(13) 0.160(7) Uani 0.356(7) 1 d PD B 1
F6 F 0.0451(9) 0.2299(10) 0.2591(11) 0.136(6) Uani 0.356(7) 1 d PD B 1
C44' C 0.0418(9) 0.2460(6) 0.1344(7) 0.082(3) Uani 0.644(7) 1 d PD B 2
H44B H 0.0038 0.1684 0.0976 0.098 Uiso 0.644(7) 1 calc PR B 2
C45' C 0.0704(8) 0.3180(6) 0.0847(6) 0.067(2) Uani 0.644(7) 1 d PD B 2
H45B H 0.0512 0.2906 0.0134 0.080 Uiso 0.644(7) 1 calc PR B 2
C46' C 0.1271(9) 0.4301(6) 0.1389(7) 0.059(2) Uani 0.644(7) 1 d PD B 2
H46B H 0.1471 0.4802 0.1049 0.071 Uiso 0.644(7) 1 calc PR B 2
C47' C 0.1550(17) 0.4700(6) 0.2419(7) 0.060(2) Uani 0.644(7) 1 d PD B 2
H47B H 0.1927 0.5477 0.2786 0.073 Uiso 0.644(7) 1 calc PR B 2
C48' C 0.1284(17) 0.3975(8) 0.2919(6) 0.070(3) Uani 0.644(7) 1 d PD B 2
H48B H 0.1515 0.4243 0.3637 0.084 Uiso 0.644(7) 1 calc PR B 2
C49' C 0.0681(14) 0.2862(8) 0.2370(7) 0.087(3) Uani 0.644(7) 1 d PD B 2
H49B H 0.0444 0.2368 0.2704 0.104 Uiso 0.644(7) 1 calc PR B 2

loop_
_atom_site_aniso_label
_atom_site_aniso_U_11
_atom_site_aniso_U_22
_atom_site_aniso_U_33
_atom_site_aniso_U_23
_atom_site_aniso_U_13
_atom_site_aniso_U_12
Rh1 0.02551(14) 0.02282(13) 0.03402(15) 0.01150(10) 0.01427(11) 0.01120(10)
P1 0.0255(4) 0.0311(4) 0.0280(4) 0.0154(4) 0.0108(3) 0.0145(4)
P2 0.0241(4) 0.0255(4) 0.0238(4) 0.0100(3) 0.0078(3) 0.0111(3)
C1 0.045(2) 0.0236(16) 0.0304(18) 0.0116(14) 0.0107(16) 0.0165(15)
C2 0.051(2) 0.0289(18) 0.0275(17) 0.0110(14) 0.0131(16) 0.0194(16)
C3 0.066(3) 0.038(2) 0.037(2) 0.0245(17) 0.0256(19) 0.0265(19)
C4 0.063(3) 0.043(2) 0.047(2) 0.0269(19) 0.033(2) 0.023(2)
C5 0.046(2) 0.0336(19) 0.044(2) 0.0190(17) 0.0227(18) 0.0147(17)
C6 0.043(2) 0.0244(16) 0.0333(18) 0.0123(14) 0.0190(16) 0.0130(15)
C7 0.044(2) 0.0251(17) 0.0331(18) 0.0139(14) 0.0182(16) 0.0146(15)
O1 0.0288(12) 0.0331(12) 0.0295(12) 0.0163(10) 0.0096(10) 0.0128(10)
C8 0.0334(18) 0.0250(16) 0.0268(17) 0.0090(14) 0.0035(14) 0.0144(14)
C9 0.0328(18) 0.0282(17) 0.0309(18) 0.0111(14) 0.0047(15) 0.0139(14)
C10 0.0346(19) 0.043(2) 0.039(2) 0.0178(17) 0.0052(16) 0.0149(17)
C11 0.044(2) 0.057(3) 0.039(2) 0.024(2) 0.0003(18) 0.021(2)
C12 0.055(3) 0.047(2) 0.031(2) 0.0202(18) 0.0061(18) 0.023(2)
C13 0.0308(17) 0.0276(17) 0.0368(19) 0.0138(15) 0.0163(15) 0.0116(14)
C14 0.0268(16) 0.0311(17) 0.0284(17) 0.0107(14) 0.0133(14) 0.0119(14)
C15 0.0281(17) 0.0299(17) 0.0315(17) 0.0135(14) 0.0140(14) 0.0119(14)
C16 0.0292(18) 0.044(2) 0.038(2) 0.0196(17) 0.0116(15) 0.0133(16)
C17 0.0287(19) 0.044(2) 0.046(2) 0.0153(18) 0.0104(17) 0.0038(16)
C18 0.037(2) 0.037(2) 0.044(2) 0.0196(17) 0.0173(17) 0.0078(16)
C19 0.0289(17) 0.0245(16) 0.0330(18) 0.0106(14) 0.0085(14) 0.0100(14)
C20 0.0270(16) 0.0284(17) 0.0316(17) 0.0119(14) 0.0098(14) 0.0142(14)
C21 0.0257(16) 0.0217(15) 0.0312(17) 0.0107(13) 0.0088(14) 0.0118(13)
C22 0.0329(18) 0.0359(19) 0.0351(19) 0.0157(15) 0.0147(15) 0.0178(15)
C23 0.0329(19) 0.046(2) 0.050(2) 0.0195(18) 0.0197(17) 0.0206(17)
C24 0.0262(17) 0.0362(19) 0.042(2) 0.0155(16) 0.0081(15) 0.0157(15)
C25 0.049(2) 0.0326(18) 0.0357(19) 0.0143(15) 0.0239(17) 0.0209(16)
C26 0.095(4) 0.042(2) 0.032(2) 0.0096(18) 0.003(2) 0.031(2)
C27 0.080(4) 0.072(3) 0.094(4) 0.003(3) 0.064(3) 0.021(3)
C28 0.0285(18) 0.052(2) 0.043(2) 0.0292(18) 0.0137(16) 0.0211(16)
C29 0.047(3) 0.077(3) 0.094(4) 0.062(3) 0.019(2) 0.033(2)
C30 0.045(2) 0.095(3) 0.036(2) 0.027(2) 0.0120(19) 0.039(2)
C31 0.0324(18) 0.0339(18) 0.0279(17) 0.0103(14) 0.0131(14) 0.0141(15)
C32 0.046(2) 0.053(2) 0.0308(19) 0.0176(17) 0.0126(17) 0.0223(19)
C33 0.047(2) 0.047(2) 0.0312(19) 0.0027(17) 0.0124(17) 0.0225(19)
C34 0.0290(17) 0.0285(17) 0.0295(17) 0.0098(14) 0.0090(14) 0.0078(14)
C35 0.0303(19) 0.038(2) 0.042(2) 0.0129(17) 0.0070(16) 0.0060(16)
C36 0.048(2) 0.0283(19) 0.057(3) 0.0192(18) 0.0106(19) 0.0132(17)
C37 0.086(4) 0.045(3) 0.055(3) 0.009(2) 0.022(3) -0.020(2)
C38 0.060(3) 0.031(2) 0.101(4) 0.026(2) 0.051(3) 0.017(2)
C39 0.063(3) 0.061(3) 0.077(3) 0.046(3) 0.028(3) 0.012(2)
C40 0.124(6) 0.022(2) 0.174(7) 0.000(3) 0.128(6) 0.002(3)
C41 0.055(3) 0.053(3) 0.219(8) 0.081(5) 0.075(5) 0.040(3)
C42 0.029(2) 0.047(2) 0.091(4) 0.033(2) 0.011(2) 0.0083(18)
C43 0.056(3) 0.029(2) 0.077(3) 0.010(2) 0.052(3) 0.0071(18)
B1 0.067(3) 0.056(3) 0.042(3) 0.022(2) 0.028(3) 0.037(3)
F1 0.069(3) 0.080(3) 0.038(3) 0.031(2) 0.022(2) 0.042(2)
F2 0.0524(19) 0.082(3) 0.057(2) 0.047(2) 0.0276(17) 0.0235(18)
F3 0.310(10) 0.131(5) 0.059(3) 0.000(3) 0.023(5) 0.174(6)
F4 0.041(2) 0.155(4) 0.121(4) 0.083(4) 0.031(2) 0.038(2)
B1' 0.067(3) 0.056(3) 0.042(3) 0.022(2) 0.028(3) 0.037(3)
F1' 0.069(3) 0.080(3) 0.038(3) 0.031(2) 0.022(2) 0.042(2)
F2' 0.041(2) 0.155(4) 0.121(4) 0.083(4) 0.031(2) 0.038(2)
F3' 0.0524(19) 0.082(3) 0.057(2) 0.047(2) 0.0276(17) 0.0235(18)
F4' 0.310(10) 0.131(5) 0.059(3) 0.000(3) 0.023(5) 0.174(6)
C44 0.047(3) 0.079(7) 0.122(9) 0.030(6) 0.030(5) 0.035(5)
C45 0.056(4) 0.068(6) 0.105(6) 0.051(5) 0.041(4) 0.035(5)
C46 0.051(3) 0.059(5) 0.071(4) 0.025(4) 0.024(3) 0.023(4)
C47 0.048(3) 0.070(5) 0.078(4) 0.032(4) 0.028(4) 0.032(5)
C48 0.051(4) 0.113(6) 0.075(5) 0.052(4) 0.031(5) 0.052(4)
C49 0.049(4) 0.092(6) 0.174(10) 0.100(7) 0.064(7) 0.038(5)
F5 0.051(6) 0.041(5) 0.332(19) -0.017(8) 0.069(8) 0.010(4)
F6 0.068(7) 0.110(9) 0.251(16) 0.111(10) 0.051(8) 0.035(6)
C44' 0.047(3) 0.079(7) 0.122(9) 0.030(6) 0.030(5) 0.035(5)
C45' 0.056(4) 0.068(6) 0.105(6) 0.051(5) 0.041(4) 0.035(5)
C46' 0.051(3) 0.059(5) 0.071(4) 0.025(4) 0.024(3) 0.023(4)
C47' 0.048(3) 0.070(5) 0.078(4) 0.032(4) 0.028(4) 0.032(5)
C48' 0.051(4) 0.113(6) 0.075(5) 0.052(4) 0.031(5) 0.052(4)
C49' 0.049(4) 0.092(6) 0.174(10) 0.100(7) 0.064(7) 0.038(5)

loop_
_atom_type_symbol
_atom_type_description
_atom_type_scat_dispersion_real
_atom_type_scat_dispersion_imag
_atom_type_scat_source
C C 0.0033 0.0016 'International Tables Vol C Tables 4.2.6.8 and 6.1.1.4'
H H 0.0000 0.0000 'International Tables Vol C Tables 4.2.6.8 and 6.1.1.4'
B B 0.0013 0.0007 'International Tables Vol C Tables 4.2.6.8 and 6.1.1.4'
O O 0.0106 0.0060 'International Tables Vol C Tables 4.2.6.8 and 6.1.1.4'
F F 0.0171 0.0103 'International Tables Vol C Tables 4.2.6.8 and 6.1.1.4'
P P 0.1023 0.0942 'International Tables Vol C Tables 4.2.6.8 and 6.1.1.4'
Rh Rh -1.1178 0.9187 'International Tables Vol C Tables 4.2.6.8 and 6.1.1.4'

loop_
_geom_angle_atom_site_label_1
_geom_angle_atom_site_label_2
_geom_angle_atom_site_label_3
_geom_angle
C43 Rh1 C42 36.06(17)
C43 Rh1 C41 64.69(18)
C42 Rh1 C41 75.51(18)
C43 Rh1 C40 75.79(16)
C42 Rh1 C40 64.0(2)
C41 Rh1 C40 34.9(2)
C43 Rh1 P2 88.28(10)
C42 Rh1 P2 95.09(12)
C41 Rh1 P2 145.9(2)
C40 Rh1 P2 158.98(19)
C43 Rh1 P1 164.71(12)
C42 Rh1 P1 146.81(15)
C41 Rh1 P1 100.29(14)
C40 Rh1 P1 93.49(13)
P2 Rh1 P1 104.52(3)
C15 P1 C25 100.56(15)
C15 P1 C28 103.87(15)
C25 P1 C28 102.53(16)
C15 P1 Rh1 122.55(10)
C25 P1 Rh1 110.71(12)
C28 P1 Rh1 114.12(12)
C21 P2 C34 101.58(14)
C21 P2 C31 105.04(15)
C34 P2 C31 109.18(15)
C21 P2 Rh1 106.24(10)
C34 P2 Rh1 121.63(11)
C31 P2 Rh1 111.40(11)
C12 C1 C8 119.6(3)
C12 C1 C2 133.8(3)
C8 C1 C2 106.6(3)
C3 C2 C7 119.5(3)
C3 C2 C1 134.6(3)
C7 C2 C1 105.9(3)
C4 C3 C2 117.9(3)
C4 C3 H3A 121.1
C2 C3 H3A 121.1
C3 C4 C5 121.4(3)
C3 C4 H4A 119.3
C5 C4 H4A 119.3
C4 C5 C6 123.1(4)
C4 C5 H5A 118.4
C6 C5 H5A 118.4
C7 C6 C5 113.5(3)
C7 C6 C13 125.7(3)
C5 C6 C13 120.7(3)
O1 C7 C6 124.9(3)
O1 C7 C2 110.8(3)
C6 C7 C2 124.3(3)
C7 O1 C8 106.2(2)
O1 C8 C1 110.5(3)
O1 C8 C9 125.3(3)
C1 C8 C9 124.2(3)
C8 C9 C10 113.6(3)
C8 C9 C19 124.0(3)
C10 C9 C19 122.2(3)
C11 C10 C9 123.3(4)
C11 C10 H10A 118.4
C9 C10 H10A 118.4
C12 C11 C10 121.1(3)
C12 C11 H11A 119.4
C10 C11 H11A 119.4
C11 C12 C1 118.0(3)
C11 C12 H12A 121.0
C1 C12 H12A 121.0
C18 C13 C14 117.7(3)
C18 C13 C6 119.6(3)
C14 C13 C6 122.6(3)
C13 C14 C15 122.1(3)
C13 C14 H14A 119.0
C15 C14 H14A 119.0
C16 C15 C14 118.0(3)
C16 C15 P1 122.4(2)
C14 C15 P1 119.6(2)
C17 C16 C15 120.5(3)
C17 C16 H16A 119.8
C15 C16 H16A 119.8
C18 C17 C16 120.7(3)
C18 C17 H17A 119.7
C16 C17 H17A 119.7
C17 C18 C13 121.0(3)
C17 C18 H18A 119.5
C13 C18 H18A 119.5
C20 C19 C24 117.1(3)
C20 C19 C9 121.2(3)
C24 C19 C9 121.6(3)
C19 C20 C21 122.2(3)
C19 C20 H20A 118.9
C21 C20 H20A 118.9
C22 C21 C20 119.2(3)
C22 C21 P2 125.7(2)
C20 C21 P2 115.1(2)
C21 C22 C23 119.2(3)
C21 C22 H22A 120.4
C23 C22 H22A 120.4
C24 C23 C22 120.9(3)
C24 C23 H23A 119.6
C22 C23 H23A 119.6
C23 C24 C19 121.2(3)
C23 C24 H24A 119.4
C19 C24 H24A 119.4
C26 C25 C27 110.4(4)
C26 C25 P1 113.0(3)
C27 C25 P1 113.5(3)
C26 C25 H25A 106.5
C27 C25 H25A 106.5
P1 C25 H25A 106.5
C25 C26 H26A 109.5
C25 C26 H26B 109.5
H26A C26 H26B 109.5
C25 C26 H26C 109.5
H26A C26 H26C 109.5
H26B C26 H26C 109.5
C25 C27 H27A 109.5
C25 C27 H27B 109.5
H27A C27 H27B 109.5
C25 C27 H27C 109.5
H27A C27 H27C 109.5
H27B C27 H27C 109.5
C30 C28 C29 109.9(3)
C30 C28 P1 112.0(2)
C29 C28 P1 112.8(3)
C30 C28 H28A 107.3
C29 C28 H28A 107.3
P1 C28 H28A 107.3
C28 C29 H29A 109.5
C28 C29 H29B 109.5
H29A C29 H29B 109.5
C28 C29 H29C 109.5
H29A C29 H29C 109.5
H29B C29 H29C 109.5
C28 C30 H30A 109.5
C28 C30 H30B 109.5
H30A C30 H30B 109.5
C28 C30 H30C 109.5
H30A C30 H30C 109.5
H30B C30 H30C 109.5
C33 C31 C32 111.5(3)
C33 C31 P2 115.5(2)
C32 C31 P2 111.4(2)
C33 C31 H31A 105.9
C32 C31 H31A 105.9
P2 C31 H31A 105.9
C31 C32 H32A 109.5
C31 C32 H32B 109.5
H32A C32 H32B 109.5
C31 C32 H32C 109.5
H32A C32 H32C 109.5
H32B C32 H32C 109.5
C31 C33 H33A 109.5
C31 C33 H33B 109.5
H33A C33 H33B 109.5
C31 C33 H33C 109.5
H33A C33 H33C 109.5
H33B C33 H33C 109.5
C36 C34 C35 110.4(3)
C36 C34 P2 117.5(3)
C35 C34 P2 111.8(2)
C36 C34 H34A 105.4
C35 C34 H34A 105.4
P2 C34 H34A 105.4
C34 C35 H35A 109.5
C34 C35 H35B 109.5
H35A C35 H35B 109.5
C34 C35 H35C 109.5
H35A C35 H35C 109.5
H35B C35 H35C 109.5
C34 C36 H36A 109.5
C34 C36 H36B 109.5
H36A C36 H36B 109.5
C34 C36 H36C 109.5
H36A C36 H36C 109.5
H36B C36 H36C 109.5
C42 C37 C40 100.0(3)
C42 C37 C38 101.4(4)
C40 C37 C38 100.9(5)
C42 C37 H37A 117.2
C40 C37 H37A 117.2
C38 C37 H37A 117.2
C37 C38 C39 91.8(3)
C37 C38 H38A 113.3
C39 C38 H38A 113.3
C37 C38 H38B 113.3
C39 C38 H38B 113.3
H38A C38 H38B 110.6
C41 C39 C38 102.3(5)
C41 C39 C43 100.8(3)
C38 C39 C43 99.5(4)
C41 C39 H39A 117.1
C38 C39 H39A 117.1
C43 C39 H39A 117.1
C41 C40 C37 106.7(4)
C41 C40 Rh1 72.0(3)
C37 C40 Rh1 96.7(3)
C41 C40 H40A 122.8
C37 C40 H40A 122.8
Rh1 C40 H40A 122.8
C40 C41 C39 107.4(5)
C40 C41 Rh1 73.1(3)
C39 C41 Rh1 97.3(3)
C40 C41 H41A 122.3
C39 C41 H41A 122.3
Rh1 C41 H41A 122.3
C43 C42 C37 107.1(4)
C43 C42 Rh1 71.9(2)
C37 C42 Rh1 99.1(3)
C43 C42 H42A 122.2
C37 C42 H42A 122.2
Rh1 C42 H42A 122.2
C42 C43 C39 105.7(4)
C42 C43 Rh1 72.0(2)
C39 C43 Rh1 96.7(3)
C42 C43 H43A 123.1
C39 C43 H43A 123.1
Rh1 C43 H43A 123.1
F2 B1 F3 109.7(3)
F2 B1 F4 106.9(3)
F3 B1 F4 109.0(3)
F2 B1 F1 111.3(3)
F3 B1 F1 109.0(3)
F4 B1 F1 110.8(3)
F4' B1' F2' 114.1(10)
F4' B1' F3' 106.8(5)
F2' B1' F3' 106.8(5)
F4' B1' F1' 107.7(5)
F2' B1' F1' 107.5(5)
F3' B1' F1' 114.1(10)
F5 C44 C45 133.3(15)
F5 C44 C49 106.4(15)
C45 C44 C49 120.2(3)
C44 C45 C46 119.7(3)
C44 C45 H45A 120.1
C46 C45 H45A 120.1
C47 C46 C45 120.1(3)
C47 C46 H46A 120.0
C45 C46 H46A 120.0
C46 C47 C48 120.1(3)
C46 C47 H47A 120.0
C48 C47 H47A 120.0
C49 C48 C47 119.7(3)
C49 C48 H48A 120.1
C47 C48 H48A 120.1
F6 C49 C44 124.3(16)
F6 C49 C48 115.3(16)
C44 C49 C48 119.8(3)
C49' C44' C45' 120.1(3)
C49' C44' H44B 120.0
C45' C44' H44B 120.0
C44' C45' C46' 119.5(3)
C44' C45' H45B 120.2
C46' C45' H45B 120.2
C47' C46' C45' 120.4(3)
C47' C46' H46B 119.8
C45' C46' H46B 119.8
C46' C47' C48' 120.1(3)
C46' C47' H47B 120.0
C48' C47' H47B 120.0
C49' C48' C47' 119.5(3)
C49' C48' H48B 120.3
C47' C48' H48B 120.3
C44' C49' C48' 120.4(3)
C44' C49' H49B 119.8
C48' C49' H49B 119.8

loop_
_geom_bond_atom_site_label_1
_geom_bond_atom_site_label_2
_geom_bond_distance
Rh1 C43 2.159(4)
Rh1 C42 2.160(4)
Rh1 C41 2.190(5)
Rh1 C40 2.204(5)
Rh1 P2 2.3524(9)
Rh1 P1 2.3887(9)
P1 C15 1.848(3)
P1 C25 1.858(3)
P1 C28 1.864(3)
P2 C21 1.825(3)
P2 C34 1.855(3)
P2 C31 1.856(3)
C1 C12 1.391(5)
C1 C8 1.394(5)
C1 C2 1.435(5)
C2 C3 1.390(5)
C2 C7 1.402(5)
C3 C4 1.376(6)
C3 H3A 0.9500
C4 C5 1.389(5)
C4 H4A 0.9500
C5 C6 1.406(5)
C5 H5A 0.9500
C6 C7 1.395(5)
C6 C13 1.485(5)
C7 O1 1.383(4)
O1 C8 1.391(4)
C8 C9 1.399(5)
C9 C10 1.403(5)
C9 C19 1.489(5)
C10 C11 1.386(5)
C10 H10A 0.9500
C11 C12 1.378(6)
C11 H11A 0.9500
C12 H12A 0.9500
C13 C18 1.394(5)
C13 C14 1.404(4)
C14 C15 1.405(4)
C14 H14A 0.9500
C15 C16 1.396(5)
C16 C17 1.386(5)
C16 H16A 0.9500
C17 C18 1.381(5)
C17 H17A 0.9500
C18 H18A 0.9500
C19 C20 1.390(4)
C19 C24 1.401(5)
C20 C21 1.399(4)
C20 H20A 0.9500
C21 C22 1.386(4)
C22 C23 1.394(5)
C22 H22A 0.9500
C23 C24 1.377(5)
C23 H23A 0.9500
C24 H24A 0.9500
C25 C26 1.517(5)
C25 C27 1.530(5)
C25 H25A 1.0000
C26 H26A 0.9800
C26 H26B 0.9800
C26 H26C 0.9800
C27 H27A 0.9800
C27 H27B 0.9800
C27 H27C 0.9800
C28 C30 1.526(5)
C28 C29 1.530(5)
C28 H28A 1.0000
C29 H29A 0.9800
C29 H29B 0.9800
C29 H29C 0.9800
C30 H30A 0.9800
C30 H30B 0.9800
C30 H30C 0.9800
C31 C33 1.529(5)
C31 C32 1.536(5)
C31 H31A 1.0000
C32 H32A 0.9800
C32 H32B 0.9800
C32 H32C 0.9800
C33 H33A 0.9800
C33 H33B 0.9800
C33 H33C 0.9800
C34 C36 1.524(5)
C34 C35 1.526(5)
C34 H34A 1.0000
C35 H35A 0.9800
C35 H35B 0.9800
C35 H35C 0.9800
C36 H36A 0.9800
C36 H36B 0.9800
C36 H36C 0.9800
C37 C42 1.500(7)
C37 C40 1.518(8)
C37 C38 1.525(6)
C37 H37A 1.0000
C38 C39 1.532(6)
C38 H38A 0.9900
C38 H38B 0.9900
C39 C41 1.479(7)
C39 C43 1.540(6)
C39 H39A 1.0000
C40 C41 1.316(9)
C40 H40A 1.0000
C41 H41A 1.0000
C42 C43 1.337(6)
C42 H42A 1.0000
C43 H43A 1.0000
B1 F2 1.373(3)
B1 F3 1.374(3)
B1 F4 1.374(3)
B1 F1 1.378(3)
B1' F4' 1.334(8)
B1' F2' 1.334(8)
B1' F3' 1.334(8)
B1' F1' 1.336(8)
C44 F5 1.345(3)
C44 C45 1.373(3)
C44 C49 1.374(3)
C45 C46 1.375(3)
C45 H45A 0.9500
C46 C47 1.374(3)
C46 H46A 0.9500
C47 C48 1.375(3)
C47 H47A 0.9500
C48 C49 1.375(3)
C48 H48A 0.9500
C49 F6 1.351(3)
C44' C49' 1.373(3)
C44' C45' 1.374(3)
C44' H44B 0.9500
C45' C46' 1.376(3)
C45' H45B 0.9500
C46' C47' 1.374(3)
C46' H46B 0.9500
C47' C48' 1.376(3)
C47' H47B 0.9500
C48' C49' 1.374(3)
C48' H48B 0.9500
C49' H49B 0.9500

loop_
_geom_torsion_atom_site_label_1
_geom_torsion_atom_site_label_2
_geom_torsion_atom_site_label_3
_geom_torsion_atom_site_label_4
_geom_torsion
C43 Rh1 P1 C15 -170.0(5)
C42 Rh1 P1 C15 100.5(2)
C41 Rh1 P1 C15 179.7(3)
C40 Rh1 P1 C15 145.2(3)
P2 Rh1 P1 C15 -23.83(13)
C43 Rh1 P1 C25 71.7(5)
C42 Rh1 P1 C25 -17.8(2)
C41 Rh1 P1 C25 61.4(3)
C40 Rh1 P1 C25 26.9(3)
P2 Rh1 P1 C25 -142.11(12)
C43 Rh1 P1 C28 -43.3(5)
C42 Rh1 P1 C28 -132.9(2)
C41 Rh1 P1 C28 -53.6(3)
C40 Rh1 P1 C28 -88.1(3)
P2 Rh1 P1 C28 102.84(13)
C43 Rh1 P2 C21 -64.99(17)
C42 Rh1 P2 C21 -29.54(18)
C41 Rh1 P2 C21 -101.1(3)
C40 Rh1 P2 C21 -24.7(6)
P1 Rh1 P2 C21 123.46(11)
C43 Rh1 P2 C34 179.85(18)
C42 Rh1 P2 C34 -144.70(19)
C41 Rh1 P2 C34 143.8(3)
C40 Rh1 P2 C34 -139.8(6)
P1 Rh1 P2 C34 8.30(13)
C43 Rh1 P2 C31 48.87(18)
C42 Rh1 P2 C31 84.32(18)
C41 Rh1 P2 C31 12.8(3)
C40 Rh1 P2 C31 89.2(6)
P1 Rh1 P2 C31 -122.68(12)
C12 C1 C2 C3 5.0(7)
C8 C1 C2 C3 -176.8(4)
C12 C1 C2 C7 -175.2(4)
C8 C1 C2 C7 3.0(4)
C7 C2 C3 C4 1.6(5)
C1 C2 C3 C4 -178.7(4)
C2 C3 C4 C5 1.5(6)
C3 C4 C5 C6 -2.1(6)
C4 C5 C6 C7 -0.6(5)
C4 C5 C6 C13 177.8(3)
C5 C6 C7 O1 -178.0(3)
C13 C6 C7 O1 3.8(5)
C5 C6 C7 C2 3.8(5)
C13 C6 C7 C2 -174.4(3)
C3 C2 C7 O1 177.1(3)
C1 C2 C7 O1 -2.7(4)
C3 C2 C7 C6 -4.5(5)
C1 C2 C7 C6 175.7(3)
C6 C7 O1 C8 -177.1(3)
C2 C7 O1 C8 1.3(3)
C7 O1 C8 C1 0.7(3)
C7 O1 C8 C9 -178.6(3)
C12 C1 C8 O1 176.2(3)
C2 C1 C8 O1 -2.3(4)
C12 C1 C8 C9 -4.5(5)
C2 C1 C8 C9 177.0(3)
O1 C8 C9 C10 -176.3(3)
C1 C8 C9 C10 4.5(5)
O1 C8 C9 C19 8.0(5)
C1 C8 C9 C19 -171.3(3)
C8 C9 C10 C11 -1.3(5)
C19 C9 C10 C11 174.6(3)
C9 C10 C11 C12 -2.0(6)
C10 C11 C12 C1 2.1(6)
C8 C1 C12 C11 0.9(5)
C2 C1 C12 C11 179.0(4)
C7 C6 C13 C18 -150.4(3)
C5 C6 C13 C18 31.5(5)
C7 C6 C13 C14 34.3(5)
C5 C6 C13 C14 -143.9(3)
C18 C13 C14 C15 -2.8(5)
C6 C13 C14 C15 172.6(3)
C13 C14 C15 C16 1.0(5)
C13 C14 C15 P1 -175.5(2)
C25 P1 C15 C16 -107.6(3)
C28 P1 C15 C16 -1.8(3)
Rh1 P1 C15 C16 129.3(3)
C25 P1 C15 C14 68.8(3)
C28 P1 C15 C14 174.6(3)
Rh1 P1 C15 C14 -54.3(3)
C14 C15 C16 C17 1.1(5)
P1 C15 C16 C17 177.6(3)
C15 C16 C17 C18 -1.4(6)
C16 C17 C18 C13 -0.4(6)
C14 C13 C18 C17 2.5(5)
C6 C13 C18 C17 -173.1(3)
C8 C9 C19 C20 -14.6(5)
C10 C9 C19 C20 170.0(3)
C8 C9 C19 C24 162.1(3)
C10 C9 C19 C24 -13.3(5)
C24 C19 C20 C21 -5.1(5)
C9 C19 C20 C21 171.8(3)
C19 C20 C21 C22 4.3(5)
C19 C20 C21 P2 -176.4(2)
C34 P2 C21 C22 -125.9(3)
C31 P2 C21 C22 -12.2(3)
Rh1 P2 C21 C22 106.0(3)
C34 P2 C21 C20 54.8(3)
C31 P2 C21 C20 168.5(2)
Rh1 P2 C21 C20 -73.3(2)
C20 C21 C22 C23 -0.3(5)
P2 C21 C22 C23 -179.5(3)
C21 C22 C23 C24 -2.8(5)
C22 C23 C24 C19 2.0(5)
C20 C19 C24 C23 1.9(5)
C9 C19 C24 C23 -175.0(3)
C15 P1 C25 C26 -73.6(3)
C28 P1 C25 C26 179.5(3)
Rh1 P1 C25 C26 57.4(3)
C15 P1 C25 C27 53.1(3)
C28 P1 C25 C27 -53.9(3)
Rh1 P1 C25 C27 -176.0(3)
C15 P1 C28 C30 81.8(3)
C25 P1 C28 C30 -173.8(3)
Rh1 P1 C28 C30 -54.0(3)
C15 P1 C28 C29 -153.6(3)
C25 P1 C28 C29 -49.2(3)
Rh1 P1 C28 C29 70.6(3)
C21 P2 C31 C33 -67.9(3)
C34 P2 C31 C33 40.3(3)
Rh1 P2 C31 C33 177.5(2)
C21 P2 C31 C32 163.5(2)
C34 P2 C31 C32 -88.2(3)
Rh1 P2 C31 C32 48.9(3)
C21 P2 C34 C36 38.3(3)
C31 P2 C34 C36 -72.3(3)
Rh1 P2 C34 C36 155.8(2)
C21 P2 C34 C35 167.4(2)
C31 P2 C34 C35 56.8(3)
Rh1 P2 C34 C35 -75.1(3)
C42 C37 C38 C39 -52.8(4)
C40 C37 C38 C39 49.9(4)
C37 C38 C39 C41 -50.3(4)
C37 C38 C39 C43 53.1(4)
C42 C37 C40 C41 69.1(5)
C38 C37 C40 C41 -34.6(5)
C42 C37 C40 Rh1 -4.1(4)
C38 C37 C40 Rh1 -107.8(3)
C43 Rh1 C40 C41 -65.9(3)
C42 Rh1 C40 C41 -102.4(4)
P2 Rh1 C40 C41 -107.8(7)
P1 Rh1 C40 C41 103.0(3)
C43 Rh1 C40 C37 39.6(4)
C42 Rh1 C40 C37 3.1(3)
C41 Rh1 C40 C37 105.5(4)
P2 Rh1 C40 C37 -2.3(9)
P1 Rh1 C40 C37 -151.5(4)
C37 C40 C41 C39 0.8(6)
Rh1 C40 C41 C39 92.6(3)
C37 C40 C41 Rh1 -91.7(4)
C38 C39 C41 C40 33.2(5)
C43 C39 C41 C40 -69.1(5)
C38 C39 C41 Rh1 107.8(4)
C43 C39 C41 Rh1 5.5(5)
C43 Rh1 C41 C40 101.8(4)
C42 Rh1 C41 C40 65.0(4)
P2 Rh1 C41 C40 142.4(4)
P1 Rh1 C41 C40 -81.2(4)
C43 Rh1 C41 C39 -4.2(4)
C42 Rh1 C41 C39 -41.0(4)
C40 Rh1 C41 C39 -106.0(5)
P2 Rh1 C41 C39 36.4(6)
P1 Rh1 C41 C39 172.8(4)
C40 C37 C42 C43 -69.6(5)
C38 C37 C42 C43 33.7(5)
C40 C37 C42 Rh1 4.2(4)
C38 C37 C42 Rh1 107.5(3)
C41 Rh1 C42 C43 66.7(3)
C40 Rh1 C42 C43 101.9(3)
P2 Rh1 C42 C43 -80.0(2)
P1 Rh1 C42 C43 153.4(2)
C43 Rh1 C42 C37 -105.1(4)
C41 Rh1 C42 C37 -38.4(4)
C40 Rh1 C42 C37 -3.2(3)
P2 Rh1 C42 C37 174.9(3)
P1 Rh1 C42 C37 48.3(4)
C37 C42 C43 C39 2.1(5)
Rh1 C42 C43 C39 -92.1(3)
C37 C42 C43 Rh1 94.2(3)
C41 C39 C43 C42 67.6(5)
C38 C39 C43 C42 -36.9(4)
C41 C39 C43 Rh1 -5.5(5)
C38 C39 C43 Rh1 -110.1(3)
C41 Rh1 C43 C42 -100.3(4)
C40 Rh1 C43 C42 -65.1(3)
P2 Rh1 C43 C42 101.1(3)
P1 Rh1 C43 C42 -111.6(5)
C42 Rh1 C43 C39 104.4(4)
C41 Rh1 C43 C39 4.1(3)
C40 Rh1 C43 C39 39.3(4)
P2 Rh1 C43 C39 -154.5(3)
P1 Rh1 C43 C39 -7.2(7)
F5 C44 C45 C46 178(2)
C49 C44 C45 C46 -2.5(19)
C44 C45 C46 C47 0(2)
C45 C46 C47 C48 -1(4)
C46 C47 C48 C49 5(5)
F5 C44 C49 F6 -3(4)
C45 C44 C49 F6 177(2)
F5 C44 C49 C48 -174(3)
C45 C44 C49 C48 6(4)
C47 C48 C49 F6 -179(3)
C47 C48 C49 C44 -8(5)
C49' C44' C45' C46' 1.0(12)
C44' C45' C46' C47' 0.0(13)
C45' C46' C47' C48' 1(2)
C46' C47' C48' C49' -4(3)
C45' C44' C49' C48' -3(2)
C47' C48' C49' C44' 5(3)
